data_4118501
loop_
_publ_author_name
'Takashi Shirahata'
'Keita Shiratori'
'Shouhei Kumeta'
'Tadashi Kawamoto'
'Tadahiko Ishikawa'
'Shin-ya Koshihara'
'Yoshiaki Nakano'
'Hideki Yamochi'
'Misaki, Yohji'
'Takehiko Mori'

_publ_contact_author_address
;
Department of Applied Chemistry, 
Graduate School of Science and Engineering, 
Ehime University, 
3 Bunkyo-cho, Matsuyama 790-8577, Japan
;
_publ_contact_author_email shirahata.takashi.mj@ehime-u.ac.jp
_publ_contact_author_fax +81-89-927-9922
_publ_contact_author_name 'Dr Takashi Shirahata'
_publ_contact_author_phone +81-89-927-8537
_publ_section_title
;
 Structural Transitions from Triangular to Square Molecular Arrangements
 in the Quasi-One-Dimensional Molecular Conductors (DMEDO-TTF)2XF6 (X = P,
 As, and Sb)
;
_journal_name_full 'Journal of the American Chemical Society'
_journal_page_first 13330
_journal_page_last 13340
_journal_paper_doi 10.1021/ja303435n
_journal_volume 134
_journal_year 2012
_chemical_formula_sum 'C10 H10 O2 S4'
_chemical_formula_weight 290.42
_chemical_name_systematic
; 
 ? 
;
_space_group_IT_number 14
_symmetry_cell_setting monoclinic
_symmetry_space_group_name_Hall '-P 2ybc'
_symmetry_space_group_name_H-M 'P 1 21/c 1'
_atom_sites_solution_hydrogens geom
_atom_sites_solution_primary direct
_atom_sites_solution_secondary difmap
_audit_creation_method SHELXL-97
_cell_angle_alpha 90.00
_cell_angle_beta 110.853(15)
_cell_angle_gamma 90.00
_cell_formula_units_Z 4
_cell_length_a 13.462(12)
_cell_length_b 8.271(7)
_cell_length_c 11.139(10)
_cell_measurement_reflns_used 3524
_cell_measurement_temperature 100
_cell_measurement_theta_max 27.51
_cell_measurement_theta_min 3.13
_cell_volume 1159.0(18)
_computing_cell_refinement CrystalClear
_computing_data_collection 'CrystalClear (Rigaku Inc., 2008)'
_computing_data_reduction CrystalClear
_computing_molecular_graphics 'CrystalStructure 4.0'
_computing_publication_material 'CrystalStructure 4.0 (Rigaku, 2010)'
_computing_structure_refinement 'SHELXL-97 (Sheldrick, 2008)'
_computing_structure_solution 'Il Milione (Burla, et al., 2007)'
_diffrn_ambient_temperature 100
_diffrn_detector_area_resol_mean 7.111
_diffrn_measured_fraction_theta_full 0.996
_diffrn_measured_fraction_theta_max 0.996
_diffrn_measurement_device_type 'Rigaku Saturn724'
_diffrn_measurement_method \w
_diffrn_radiation_monochromator graphite
_diffrn_radiation_source 'fine-focus sealed tube'
_diffrn_radiation_type MoK\a
_diffrn_radiation_wavelength 0.71075
_diffrn_reflns_av_R_equivalents 0.0744
_diffrn_reflns_av_sigmaI/netI 0.0476
_diffrn_reflns_limit_h_max 17
_diffrn_reflns_limit_h_min -17
_diffrn_reflns_limit_k_max 10
_diffrn_reflns_limit_k_min -10
_diffrn_reflns_limit_l_max 13
_diffrn_reflns_limit_l_min -14
_diffrn_reflns_number 13621
_diffrn_reflns_theta_full 27.47
_diffrn_reflns_theta_max 27.47
_diffrn_reflns_theta_min 3.15
_exptl_absorpt_coefficient_mu 0.799
_exptl_absorpt_correction_type none
_exptl_crystal_colour orange
_exptl_crystal_density_diffrn 1.664
_exptl_crystal_description plate
_exptl_crystal_F_000 600
_exptl_crystal_size_max 0.12
_exptl_crystal_size_mid 0.10
_exptl_crystal_size_min 0.02
_refine_diff_density_max 0.526
_refine_diff_density_min -0.666
_refine_diff_density_rms 0.108
_refine_ls_extinction_method none
_refine_ls_goodness_of_fit_ref 1.143
_refine_ls_hydrogen_treatment constr
_refine_ls_matrix_type full
_refine_ls_number_parameters 147
_refine_ls_number_reflns 2649
_refine_ls_number_restraints 0
_refine_ls_restrained_S_all 1.143
_refine_ls_R_factor_all 0.0602
_refine_ls_R_factor_gt 0.0503
_refine_ls_shift/su_max 0.000
_refine_ls_shift/su_mean 0.000
_refine_ls_structure_factor_coef Fsqd
_refine_ls_weighting_details 'calc w=1/[\s^2^(Fo^2^)+(0.0463P)^2^+1.4661P] where P=(Fo^2^+2Fc^2^)/3'
_refine_ls_weighting_scheme calc
_refine_ls_wR_factor_gt 0.1114
_refine_ls_wR_factor_ref 0.1179
_reflns_number_gt 2279
_reflns_number_total 2649
_reflns_threshold_expression >2sigma(I)
_cod_data_source_file ja303435n_si_002_2.cif
_cod_data_source_block DMEDO-TTF
_cod_database_code 4118501

loop_
_symmetry_equiv_pos_as_xyz
'x, y, z'
'-x, y+1/2, -z+1/2'
'-x, -y, -z'
'x, -y-1/2, z-1/2'

loop_
_atom_site_label
_atom_site_type_symbol
_atom_site_fract_x
_atom_site_fract_y
_atom_site_fract_z
_atom_site_U_iso_or_equiv
_atom_site_adp_type
_atom_site_occupancy
_atom_site_symmetry_multiplicity
_atom_site_calc_flag
_atom_site_refinement_flags
S1 S 0.18785(6) 0.26369(8) 0.45668(7) 0.01458(18) Uani 1 1 d .
S2 S 0.23671(6) 0.48307(9) 0.68428(7) 0.01685(19) Uani 1 1 d .
S3 S 0.43864(6) 0.24690(8) 0.50156(7) 0.01470(18) Uani 1 1 d .
S4 S 0.48587(6) 0.46990(9) 0.72188(7) 0.01562(18) Uani 1 1 d .
O1 O 0.00198(16) 0.1905(2) 0.48339(19) 0.0166(4) Uani 1 1 d .
O2 O 0.05088(16) 0.4066(2) 0.70193(19) 0.0165(4) Uani 1 1 d .
C1 C 0.3892(2) 0.3619(3) 0.6002(3) 0.0155(6) Uani 1 1 d .
C2 C 0.2850(2) 0.3684(3) 0.5829(3) 0.0148(6) Uani 1 1 d .
C3 C 0.5730(2) 0.2969(3) 0.5840(3) 0.0159(6) Uani 1 1 d .
C4 C 0.5943(2) 0.3985(3) 0.6835(3) 0.0154(6) Uani 1 1 d .
C5 C 0.0928(2) 0.2821(3) 0.5317(3) 0.0151(6) Uani 1 1 d .
C6 C 0.1151(2) 0.3789(3) 0.6326(3) 0.0150(6) Uani 1 1 d .
C7 C 0.6516(2) 0.2265(4) 0.5325(3) 0.0192(6) Uani 1 1 d .
H7A H 0.7233 0.2616 0.5857 0.029 Uiso 1 1 calc R
H7B H 0.6355 0.2633 0.4439 0.029 Uiso 1 1 calc R
H7C H 0.6476 0.1082 0.5339 0.029 Uiso 1 1 calc R
C8 C 0.7019(2) 0.4652(4) 0.7649(3) 0.0199(6) Uani 1 1 d .
H8A H 0.7556 0.3797 0.7814 0.030 Uiso 1 1 calc R
H8B H 0.6992 0.5046 0.8466 0.030 Uiso 1 1 calc R
H8C H 0.7207 0.5546 0.7192 0.030 Uiso 1 1 calc R
C9 C -0.0400(2) 0.1674(3) 0.5846(3) 0.0178(6) Uani 1 1 d .
H9A H 0.0084 0.0966 0.6518 0.021 Uiso 1 1 calc R
H9B H -0.1102 0.1137 0.5495 0.021 Uiso 1 1 calc R
C10 C -0.0515(2) 0.3286(3) 0.6432(3) 0.0171(6) Uani 1 1 d .
H10A H -0.0991 0.3997 0.5756 0.020 Uiso 1 1 calc R
H10B H -0.0843 0.3114 0.7089 0.020 Uiso 1 1 calc R

loop_
_atom_site_aniso_label
_atom_site_aniso_U_11
_atom_site_aniso_U_22
_atom_site_aniso_U_33
_atom_site_aniso_U_23
_atom_site_aniso_U_13
_atom_site_aniso_U_12
S1 0.0152(4) 0.0165(3) 0.0124(4) -0.0024(3) 0.0054(3) -0.0010(3)
S2 0.0158(4) 0.0193(4) 0.0156(4) -0.0058(3) 0.0057(3) -0.0019(3)
S3 0.0155(4) 0.0151(3) 0.0133(4) -0.0013(2) 0.0049(3) -0.0005(3)
S4 0.0162(4) 0.0170(3) 0.0134(4) -0.0018(3) 0.0050(3) -0.0007(3)
O1 0.0176(10) 0.0176(10) 0.0169(10) -0.0040(8) 0.0089(8) -0.0045(8)
O2 0.0146(10) 0.0202(10) 0.0156(10) -0.0040(8) 0.0064(8) -0.0012(8)
C1 0.0219(15) 0.0128(13) 0.0122(14) 0.0030(10) 0.0068(12) 0.0003(11)
C2 0.0167(14) 0.0147(13) 0.0132(14) -0.0004(11) 0.0055(11) -0.0019(11)
C3 0.0167(14) 0.0136(13) 0.0179(14) 0.0020(11) 0.0068(12) -0.0006(11)
C4 0.0161(14) 0.0160(14) 0.0135(14) 0.0019(11) 0.0048(11) -0.0001(11)
C5 0.0148(14) 0.0165(13) 0.0142(14) 0.0013(11) 0.0056(11) -0.0012(11)
C6 0.0180(15) 0.0164(13) 0.0132(14) -0.0005(11) 0.0087(11) 0.0010(11)
C7 0.0220(16) 0.0182(14) 0.0187(15) 0.0011(12) 0.0090(13) 0.0035(12)
C8 0.0202(15) 0.0204(14) 0.0156(15) -0.0009(12) 0.0020(12) -0.0055(12)
C9 0.0217(15) 0.0166(14) 0.0200(15) -0.0007(11) 0.0135(13) -0.0014(11)
C10 0.0153(14) 0.0193(14) 0.0176(14) 0.0007(11) 0.0071(12) 0.0021(11)

loop_
_atom_type_symbol
_atom_type_description
_atom_type_scat_dispersion_real
_atom_type_scat_dispersion_imag
_atom_type_scat_source
C C 0.0033 0.0016 'International Tables Vol C Tables 4.2.6.8 and 6.1.1.4'
H H 0.0000 0.0000 'International Tables Vol C Tables 4.2.6.8 and 6.1.1.4'
O O 0.0106 0.0060 'International Tables Vol C Tables 4.2.6.8 and 6.1.1.4'
S S 0.1246 0.1234 'International Tables Vol C Tables 4.2.6.8 and 6.1.1.4'

loop_
_geom_angle_atom_site_label_1
_geom_angle_atom_site_label_2
_geom_angle_atom_site_label_3
_geom_angle
C5 S1 C2 92.12(15)
C6 S2 C2 92.25(14)
C1 S3 C3 95.42(15)
C1 S4 C4 95.32(15)
C5 O1 C9 108.0(2)
C6 O2 C10 111.2(2)
C2 C1 S4 122.6(2)
C2 C1 S3 122.7(2)
S4 C1 S3 114.69(18)
C1 C2 S2 122.1(2)
C1 C2 S1 122.1(2)
S2 C2 S1 115.78(17)
C4 C3 C7 126.3(3)
C4 C3 S3 117.2(2)
C7 C3 S3 116.5(2)
C3 C4 C8 127.0(3)
C3 C4 S4 117.3(2)
C8 C4 S4 115.6(2)
C6 C5 O1 124.5(3)
C6 C5 S1 118.1(2)
O1 C5 S1 117.4(2)
C5 C6 O2 125.7(3)
C5 C6 S2 118.5(2)
O2 C6 S2 115.8(2)
C3 C7 H7A 109.5
C3 C7 H7B 109.5
H7A C7 H7B 109.5
C3 C7 H7C 109.5
H7A C7 H7C 109.5
H7B C7 H7C 109.5
C4 C8 H8A 109.5
C4 C8 H8B 109.5
H8A C8 H8B 109.5
C4 C8 H8C 109.5
H8A C8 H8C 109.5
H8B C8 H8C 109.5
O1 C9 C10 110.4(2)
O1 C9 H9A 109.6
C10 C9 H9A 109.6
O1 C9 H9B 109.6
C10 C9 H9B 109.6
H9A C9 H9B 108.1
O2 C10 C9 111.0(2)
O2 C10 H10A 109.4
C9 C10 H10A 109.4
O2 C10 H10B 109.4
C9 C10 H10B 109.4
H10A C10 H10B 108.0

loop_
_geom_bond_atom_site_label_1
_geom_bond_atom_site_label_2
_geom_bond_distance
S1 C5 1.766(3)
S1 C2 1.768(3)
S2 C6 1.756(3)
S2 C2 1.767(3)
S3 C1 1.754(3)
S3 C3 1.761(3)
S4 C1 1.753(3)
S4 C4 1.763(3)
O1 C5 1.375(4)
O1 C9 1.442(3)
O2 C6 1.368(3)
O2 C10 1.450(4)
C1 C2 1.347(4)
C3 C4 1.338(4)
C3 C7 1.490(4)
C4 C8 1.514(4)
C5 C6 1.325(4)
C7 H7A 0.9800
C7 H7B 0.9800
C7 H7C 0.9800
C8 H8A 0.9800
C8 H8B 0.9800
C8 H8C 0.9800
C9 C10 1.516(4)
C9 H9A 0.9900
C9 H9B 0.9900
C10 H10A 0.9900
C10 H10B 0.9900

loop_
_cod_related_entry_id
_cod_related_entry_database
_cod_related_entry_code
1 ChemSpider 30660652
